data_2232821
loop_
_publ_author_name
'Ertan, Anne'
'Sharma, Parhalad'
'Nagaraju, Dokka'
'Deepthi, K.'
'Manjunatha, Sulur G.'

_publ_section_title
;
 (2<i>R</i>)-4-[(9<i>H</i>-Fluoren-9-ylmethoxy)carbonyl]-2-methylpiperazin-1-ium
 chloride
;
_journal_coeditor_code KP2361
_journal_issue 12
_journal_name_full 'Acta Crystallographica Section E'
_journal_page_first o3386
_journal_page_last o3387
_journal_paper_doi 10.1107/S1600536811048306
_journal_volume 67
_journal_year 2011
_chemical_formula_iupac 'C20 H23 N2 O2 +, Cl -'
_chemical_formula_moiety 'C20 H23 N2 O2 +, Cl -'
_chemical_formula_sum 'C20 H23 Cl N2 O2'
_chemical_formula_weight 358.85
_chemical_name_systematic
;
(2<i>R</i>)-4-[(9<i>H</i>-Fluoren-9-ylmethoxy)carbonyl]-2-methylpiperazin-1-ium
chloride
;
_space_group_IT_number 4
_symmetry_cell_setting monoclinic
_symmetry_space_group_name_Hall 'P 2yb'
_symmetry_space_group_name_H-M 'P 1 21 1'
_atom_sites_solution_hydrogens geom
_atom_sites_solution_primary direct
_atom_sites_solution_secondary difmap
_cell_angle_alpha 90
_cell_angle_beta 90.6740(18)
_cell_angle_gamma 90
_cell_formula_units_Z 2
_cell_length_a 8.3492(3)
_cell_length_b 7.4954(2)
_cell_length_c 14.9246(3)
_cell_measurement_reflns_used 2263
_cell_measurement_temperature 293(2)
_cell_measurement_theta_max 27.485
_cell_measurement_theta_min 0.998
_cell_volume 933.93(5)
_computing_cell_refinement 'SCALEPACK (Otwinowski & Minor, 1997)'
_computing_data_collection 'COLLECT (Nonius, 1998)'
_computing_data_reduction 'DENZO and SCALEPAK (Otwinowski & Minor, 1997)'
_computing_molecular_graphics 'PLATON (Spek, 2009) and <i>ORTEPII</i> (Johnson, 1976)'
_computing_publication_material
;
PLATON (Spek, 2009) and <i>ACD/Labs</i> (ACD, 2011)
;
_computing_structure_refinement
;
initial refinement: <i>maXus</i> (MacKay <i>et al.</i>, 2000);
final refinement: SHELXL97 (Sheldrick, 2008)
;
_computing_structure_solution 'SIR97 (Altomare <i>et al.</i>, 1999)'
_diffrn_ambient_temperature 293(2)
_diffrn_measured_fraction_theta_full 0.997
_diffrn_measured_fraction_theta_max 0.997
_diffrn_measurement_device_type 'Nonius KappaCCD'
_diffrn_measurement_method '\f and \w scans with \k offsets'
_diffrn_radiation_monochromator graphite
_diffrn_radiation_source fine-focus
_diffrn_radiation_type MoK\a
_diffrn_radiation_wavelength 0.71073
_diffrn_reflns_av_R_equivalents 0.0223
_diffrn_reflns_av_sigmaI/netI 0.0314
_diffrn_reflns_limit_h_max 10
_diffrn_reflns_limit_h_min -10
_diffrn_reflns_limit_k_max 9
_diffrn_reflns_limit_k_min -9
_diffrn_reflns_limit_l_max 19
_diffrn_reflns_limit_l_min -19
_diffrn_reflns_number 4227
_diffrn_reflns_reduction_process
;
;
_diffrn_reflns_theta_full 27.46
_diffrn_reflns_theta_max 27.46
_diffrn_reflns_theta_min 3.04
_exptl_absorpt_coefficient_mu 0.220
_exptl_absorpt_correction_type none
_exptl_crystal_colour Colourless
_exptl_crystal_density_diffrn 1.276
_exptl_crystal_density_method 'Not Measured'
_exptl_crystal_description Block
_exptl_crystal_F_000 380
_exptl_crystal_size_max 0.28
_exptl_crystal_size_mid 0.20
_exptl_crystal_size_min 0.08
_refine_diff_density_max 0.159
_refine_diff_density_min -0.147
_refine_ls_abs_structure_details 'Flack (1983), 1922 Friedel pairs'
_refine_ls_abs_structure_Flack -0.04(5)
_refine_ls_extinction_coef 0.075(4)
_refine_ls_extinction_expression FC^*^=KFC[1+0.001XFC^2^\L^3^/SIN(2\Q)]^-1/4^
_refine_ls_extinction_method 'SHELXL97 (Sheldrick, 2008)'
_refine_ls_goodness_of_fit_ref 1.028
_refine_ls_hydrogen_treatment constr
_refine_ls_matrix_type full
_refine_ls_number_parameters 227
_refine_ls_number_reflns 4221
_refine_ls_number_restraints 1
_refine_ls_restrained_S_all 1.028
_refine_ls_R_factor_all 0.0454
_refine_ls_R_factor_gt 0.0359
_refine_ls_shift/su_max 0.000
_refine_ls_shift/su_mean 0.000
_refine_ls_structure_factor_coef Fsqd
_refine_ls_weighting_details 'calc w=1/[\s^2^(Fo^2^)+(0.0370P)^2^+0.1760P] where P=(Fo^2^+2Fc^2^)/3'
_refine_ls_weighting_scheme calc
_refine_ls_wR_factor_gt 0.0797
_refine_ls_wR_factor_ref 0.0858
_reflns_number_gt 3684
_reflns_number_total 4221
_reflns_threshold_expression I>2\s(I)
_cod_data_source_file kp2361.cif
_cod_data_source_block I
_cod_original_sg_symbol_H-M 'P 21'
_cod_database_code 2232821
_cod_database_fobs_code 2232821

loop_
_symmetry_equiv_pos_site_id
_symmetry_equiv_pos_as_xyz
1 x,y,z
2 -x,1/2+y,-z

loop_
_atom_site_aniso_label
_atom_site_aniso_U_11
_atom_site_aniso_U_22
_atom_site_aniso_U_33
_atom_site_aniso_U_12
_atom_site_aniso_U_13
_atom_site_aniso_U_23
O8 0.0442(8) 0.0714(10) 0.0508(7) 0.0151(7) -0.0161(6) -0.0121(7)
O9 0.0444(7) 0.0403(7) 0.0363(6) 0.0044(6) -0.0068(5) -0.0027(5)
N1 0.0498(9) 0.0414(8) 0.0382(8) -0.0015(7) 0.0020(6) -0.0056(7)
N4 0.0417(8) 0.0550(9) 0.0435(8) 0.0051(8) -0.0024(6) -0.0121(8)
C2 0.0568(12) 0.0583(12) 0.0383(8) 0.0044(10) -0.0124(8) -0.0084(9)
C3 0.0476(11) 0.0600(13) 0.0542(11) 0.0000(9) -0.0064(9) -0.0203(10)
C5 0.0476(10) 0.0462(12) 0.0375(9) 0.0095(8) 0.0009(7) -0.0003(7)
C6 0.0433(9) 0.0379(9) 0.0378(8) 0.0011(8) -0.0045(7) -0.0016(8)
C7 0.0459(11) 0.0595(12) 0.0541(11) 0.0070(10) -0.0048(9) 0.0006(10)
C8 0.0344(9) 0.0496(11) 0.0355(8) -0.0001(8) 0.0007(7) -0.0041(8)
C10 0.0345(9) 0.0386(9) 0.0407(9) 0.0062(7) -0.0036(7) -0.0001(8)
C11 0.0320(8) 0.0346(10) 0.0340(8) 0.0027(7) -0.0021(6) -0.0003(6)
C12 0.0392(9) 0.0299(8) 0.0384(8) -0.0017(7) 0.0004(7) -0.0035(7)
C13 0.0439(10) 0.0404(10) 0.0497(10) -0.0027(8) 0.0080(8) -0.0064(8)
C14 0.0638(13) 0.0478(12) 0.0476(11) -0.0169(10) 0.0196(9) -0.0120(9)
C15 0.0811(16) 0.0547(13) 0.0357(9) -0.0228(12) 0.0046(10) 0.0017(9)
C16 0.0641(13) 0.0472(12) 0.0425(10) -0.0114(10) -0.0101(9) 0.0081(8)
C17 0.0441(10) 0.0325(8) 0.0399(9) -0.0059(7) -0.0046(7) 0.0014(7)
C18 0.0365(9) 0.0302(8) 0.0440(9) 0.0007(7) -0.0061(7) -0.0009(7)
C19 0.0427(11) 0.0424(11) 0.0659(12) 0.0049(9) -0.0119(9) 0.0038(9)
C20 0.0333(10) 0.0463(12) 0.0866(16) 0.0063(9) -0.0055(10) -0.0070(11)
C21 0.0379(10) 0.0565(12) 0.0641(13) -0.0028(9) 0.0104(9) -0.0160(10)
C22 0.0392(9) 0.0469(10) 0.0425(9) -0.0032(8) 0.0013(7) -0.0044(8)
C23 0.0323(8) 0.0325(8) 0.0397(8) 0.0004(7) -0.0030(6) -0.0025(7)
Cl1 0.0585(3) 0.0495(3) 0.0457(2) 0.0006(2) 0.0055(2) -0.0020(2)

loop_
_atom_site_type_symbol
_atom_site_label
_atom_site_fract_x
_atom_site_fract_y
_atom_site_fract_z
_atom_site_U_iso_or_equiv
_atom_site_thermal_displace_type
_atom_site_refinement_flags
_atom_site_occupancy
O O8 0.44893(17) 0.0878(2) 0.65110(9) 0.0556(5) Uani . 1.000
O O9 0.61979(15) 0.06962(17) 0.76938(8) 0.0404(4) Uani . 1.000
N N1 0.86676(19) -0.2463(2) 0.55195(9) 0.0431(5) Uani . 1.000
N N4 0.61615(18) -0.1517(3) 0.66869(10) 0.0468(5) Uani . 1.000
C C2 0.7114(2) -0.1768(3) 0.51533(12) 0.0512(6) Uani . 1.000
C C3 0.5787(2) -0.2213(3) 0.57921(13) 0.0540(7) Uani . 1.000
C C5 0.7678(2) -0.2172(3) 0.70499(11) 0.0438(6) Uani . 1.000
C C6 0.9062(2) -0.1750(3) 0.64313(11) 0.0397(5) Uani . 1.000
C C7 1.0634(2) -0.2547(3) 0.67673(14) 0.0532(7) Uani . 1.000
C C8 0.5532(2) 0.0098(3) 0.69198(11) 0.0398(5) Uani . 1.000
C C10 0.5939(2) 0.2555(2) 0.78753(11) 0.0380(5) Uani . 1.000
C C11 0.70593(19) 0.3087(2) 0.86403(10) 0.0336(5) Uani . 1.000
C C12 0.6628(2) 0.2475(2) 0.95797(11) 0.0358(5) Uani . 1.000
C C13 0.5230(2) 0.2774(3) 1.00485(13) 0.0446(6) Uani . 1.000
C C14 0.5175(3) 0.2224(3) 1.09407(13) 0.0529(7) Uani . 1.000
C C15 0.6472(3) 0.1385(3) 1.13435(13) 0.0571(7) Uani . 1.000
C C16 0.7860(3) 0.1070(3) 1.08760(13) 0.0514(7) Uani . 1.000
C C17 0.7936(2) 0.1632(2) 0.99900(11) 0.0389(5) Uani . 1.000
C C18 0.9257(2) 0.1579(2) 0.93493(11) 0.0370(5) Uani . 1.000
C C19 1.0795(2) 0.0892(3) 0.94323(15) 0.0504(7) Uani . 1.000
C C20 1.1808(2) 0.0990(3) 0.87068(16) 0.0555(7) Uani . 1.000
C C21 1.1300(2) 0.1765(3) 0.79113(15) 0.0528(7) Uani . 1.000
C C22 0.9768(2) 0.2495(3) 0.78302(12) 0.0429(5) Uani . 1.000
C C23 0.87605(19) 0.2402(2) 0.85559(11) 0.0349(5) Uani . 1.000
Cl Cl1 0.82783(6) 0.33785(7) 0.55846(3) 0.0512(2) Uani . 1.000
H H1A 0.95740 -0.20530 0.50700 0.0520 Uiso R 1.000
H H1B 0.86370 -0.36370 0.54900 0.0520 Uiso R 1.000
H H2A 0.71940 -0.04950 0.50940 0.0620 Uiso R 1.000
H H2B 0.68890 -0.22870 0.45770 0.0620 Uiso R 1.000
H H3A 0.56490 -0.34840 0.58130 0.0650 Uiso R 1.000
H H3B 0.48160 -0.16670 0.55770 0.0650 Uiso R 1.000
H H5A 0.78820 -0.16100 0.76180 0.0520 Uiso R 1.000
H H5B 0.76240 -0.34420 0.71300 0.0520 Uiso R 1.000
H H6 0.91990 -0.04800 0.63970 0.0480 Uiso R 1.000
H H7A 1.08780 -0.20780 0.73520 0.0640 Uiso R 1.000
H H7B 1.14880 -0.22650 0.63670 0.0640 Uiso R 1.000
H H7C 1.05130 -0.38190 0.68040 0.0640 Uiso R 1.000
H H10A 0.61530 0.32520 0.73510 0.0460 Uiso R 1.000
H H10B 0.48460 0.27250 0.80490 0.0460 Uiso R 1.000
H H11 0.71090 0.45300 0.85770 0.0400 Uiso R 1.000
H H13 0.43480 0.33540 0.97510 0.0540 Uiso R 1.000
H H14 0.42200 0.24030 1.12820 0.0640 Uiso R 1.000
H H15 0.64190 0.10180 1.19590 0.0690 Uiso R 1.000
H H16 0.87520 0.04880 1.11640 0.0620 Uiso R 1.000
H H19 1.11280 0.03880 0.99960 0.0610 Uiso R 1.000
H H20 1.28690 0.04980 0.87390 0.0670 Uiso R 1.000
H H21 1.20490 0.17560 0.74120 0.0630 Uiso R 1.000
H H22 0.94320 0.30910 0.72900 0.0510 Uiso R 1.000

loop_
_atom_type_symbol
_atom_type_description
_atom_type_scat_dispersion_real
_atom_type_scat_dispersion_imag
_atom_type_scat_source
O O 0.0106 0.0060 'International Tables Vol C Tables 4.2.6.8 and 6.1.1.4'
N N 0.0061 0.0033 'International Tables Vol C Tables 4.2.6.8 and 6.1.1.4'
Cl Cl 0.1484 0.1585 'International Tables Vol C Tables 4.2.6.8 and 6.1.1.4'
H H 0.0000 0.0000 'International Tables Vol C Tables 4.2.6.8 and 6.1.1.4'
C C 0.0033 0.0016 'International Tables Vol C Tables 4.2.6.8 and 6.1.1.4'

loop_
_geom_angle_atom_site_label_1
_geom_angle_atom_site_label_2
_geom_angle_atom_site_label_3
_geom_angle
_geom_angle_publ_flag
C8 O9 C10 114.92(14) no
C2 N1 C6 112.89(14) no
C3 N4 C5 113.24(16) no
C3 N4 C8 117.98(16) no
C5 N4 C8 122.64(17) no
C2 N1 H1B 108.00 no
C6 N1 H1A 109.00 no
C2 N1 H1A 107.00 no
H1A N1 H1B 106.00 no
C6 N1 H1B 114.00 no
N1 C2 C3 109.43(15) no
N4 C3 C2 110.33(15) no
N4 C5 C6 111.56(15) no
C5 C6 C7 112.14(15) no
N1 C6 C5 108.51(14) no
N1 C6 C7 109.85(16) no
O9 C8 N4 110.82(15) no
O8 C8 O9 123.88(19) no
O8 C8 N4 125.26(17) no
O9 C10 C11 107.66(13) no
C10 C11 C12 117.54(13) no
C12 C11 C23 101.91(12) no
C10 C11 C23 114.66(13) no
C11 C12 C13 128.75(15) no
C13 C12 C17 120.70(16) no
C11 C12 C17 110.36(14) no
C12 C13 C14 118.12(18) no
C13 C14 C15 121.0(2) no
C14 C15 C16 121.04(19) no
C15 C16 C17 118.5(2) no
C12 C17 C16 120.66(17) no
C16 C17 C18 130.86(17) no
C12 C17 C18 108.42(14) no
C17 C18 C23 108.85(14) no
C19 C18 C23 120.38(16) no
C17 C18 C19 130.77(16) no
C18 C19 C20 118.94(19) no
C19 C20 C21 120.64(17) no
C20 C21 C22 120.70(18) no
C21 C22 C23 118.58(17) no
C11 C23 C22 128.88(15) no
C18 C23 C22 120.72(15) no
C11 C23 C18 110.40(14) no
N1 C2 H2A 109.00 no
N1 C2 H2B 110.00 no
C3 C2 H2A 109.00 no
C3 C2 H2B 110.00 no
H2A C2 H2B 109.00 no
N4 C3 H3A 110.00 no
N4 C3 H3B 109.00 no
C2 C3 H3A 109.00 no
C2 C3 H3B 109.00 no
H3A C3 H3B 109.00 no
N4 C5 H5A 109.00 no
N4 C5 H5B 110.00 no
C6 C5 H5A 108.00 no
C6 C5 H5B 109.00 no
H5A C5 H5B 109.00 no
N1 C6 H6 109.00 no
C5 C6 H6 109.00 no
C7 C6 H6 108.00 no
C6 C7 H7A 109.00 no
C6 C7 H7B 111.00 no
C6 C7 H7C 109.00 no
H7A C7 H7B 110.00 no
H7A C7 H7C 109.00 no
H7B C7 H7C 109.00 no
O9 C10 H10A 110.00 no
O9 C10 H10B 109.00 no
C11 C10 H10A 111.00 no
C11 C10 H10B 110.00 no
H10A C10 H10B 110.00 no
C10 C11 H11 103.00 no
C12 C11 H11 113.00 no
C23 C11 H11 107.00 no
C12 C13 H13 119.00 no
C14 C13 H13 123.00 no
C13 C14 H14 120.00 no
C15 C14 H14 119.00 no
C14 C15 H15 120.00 no
C16 C15 H15 119.00 no
C15 C16 H16 120.00 no
C17 C16 H16 121.00 no
C18 C19 H19 119.00 no
C20 C19 H19 122.00 no
C19 C20 H20 121.00 no
C21 C20 H20 119.00 no
C20 C21 H21 117.00 no
C22 C21 H21 122.00 no
C21 C22 H22 121.00 no
C23 C22 H22 120.00 no

loop_
_geom_bond_atom_site_label_1
_geom_bond_atom_site_label_2
_geom_bond_distance
_geom_bond_publ_flag
O8 C8 1.208(2) no
O9 C8 1.353(2) no
O9 C10 1.436(2) no
N1 C2 1.495(2) no
N1 C6 1.495(2) no
N4 C3 1.464(3) no
N4 C5 1.457(2) no
N4 C8 1.366(3) no
N1 H1A 1.0600 no
N1 H1B 0.8800 no
C2 C3 1.508(3) no
C5 C6 1.521(2) no
C6 C7 1.522(3) no
C10 C11 1.521(2) no
C11 C23 1.517(2) no
C11 C12 1.522(2) no
C12 C17 1.397(2) no
C12 C13 1.386(2) no
C13 C14 1.395(3) no
C14 C15 1.384(3) no
C15 C16 1.380(3) no
C16 C17 1.390(3) no
C17 C18 1.469(2) no
C18 C23 1.394(2) no
C18 C19 1.388(2) no
C19 C20 1.384(3) no
C20 C21 1.384(3) no
C21 C22 1.395(3) no
C22 C23 1.381(2) no
C2 H2A 0.9600 no
C2 H2B 0.9600 no
C3 H3A 0.9600 no
C3 H3B 0.9600 no
C5 H5A 0.9600 no
C5 H5B 0.9600 no
C6 H6 0.9600 no
C7 H7A 0.9600 no
C7 H7B 0.9600 no
C7 H7C 0.9600 no
C10 H10A 0.9600 no
C10 H10B 0.9600 no
C11 H11 1.0900 no
C13 H13 0.9600 no
C14 H14 0.9600 no
C15 H15 0.9600 no
C16 H16 0.9600 no
C19 H19 0.9600 no
C20 H20 0.9600 no
C21 H21 0.9800 no
C22 H22 0.9600 no

loop_
_geom_contact_atom_site_label_1
_geom_contact_atom_site_label_2
_geom_contact_distance
_geom_contact_site_symmetry_2
_geom_contact_publ_flag
Cl1 N1 3.1353(16) 1_565 no
Cl1 C22 3.6222(19) . no
Cl1 N1 3.1167(16) 2_756 no
Cl1 H2A 3.1300 . no
Cl1 H22 2.7200 . no
Cl1 H1B 2.2600 1_565 no
Cl1 H1A 2.0800 2_756 no
Cl1 H7B 2.9600 2_756 no
Cl1 H3B 3.0900 2_656 no
O8 C2 3.316(2) 2_656 no
O9 C22 3.276(2) . no
O8 H10B 2.6900 . no
O8 H2B 2.4100 2_656 no
O8 H21 2.5400 1_455 no
O8 H10A 2.5700 . no
O8 H3B 2.3800 . no
O9 H5A 2.2300 . no
N1 N4 2.829(2) . no
N1 Cl1 3.1167(16) 2_746 no
N1 Cl1 3.1353(16) 1_545 no
N4 N1 2.829(2) . no
C2 O8 3.316(2) 2_646 no
C17 C19 3.470(3) 2_757 no
C19 C17 3.470(3) 2_747 no
C22 O9 3.276(2) . no
C22 Cl1 3.6222(19) . no
C5 H14 2.9800 2_647 no
C10 H22 3.0800 . no
C11 H19 3.0600 2_757 no
C12 H19 2.9400 2_757 no
C13 H10B 3.0000 . no
C14 H20 2.9800 2_757 no
C14 H11 2.8700 2_647 no
C15 H13 2.8800 2_647 no
C15 H10B 3.1000 2_647 no
C16 H13 2.8900 2_647 no
C16 H19 3.0800 . no
C17 H19 2.9200 2_757 no
C18 H19 3.0400 2_757 no
C20 H10B 3.0200 1_655 no
C21 H10B 3.0500 1_655 no
C21 H7A 3.0200 . no
C22 H16 2.9600 2_757 no
H1A Cl1 2.0800 2_746 no
H1A H7B 2.5000 . no
H1B H7C 2.5000 . no
H1B Cl1 2.2600 1_545 no
H1B H3A 2.5500 . no
H2A H6 2.5500 . no
H2A Cl1 3.1300 . no
H2B O8 2.4100 2_646 no
H3A H1B 2.5500 . no
H3A H5B 2.5500 . no
H3B O8 2.3800 . no
H3B Cl1 3.0900 2_646 no
H5A H14 2.5300 2_647 no
H5A H7A 2.5600 . no
H5A O9 2.2300 . no
H5B H7C 2.4800 . no
H5B H3A 2.5500 . no
H6 H2A 2.5500 . no
H7A H5A 2.5600 . no
H7A C21 3.0200 . no
H7B H1A 2.5000 . no
H7B Cl1 2.9600 2_746 no
H7C H1B 2.5000 . no
H7C H5B 2.4800 . no
H7C H22 2.5900 1_545 no
H10A O8 2.5700 . no
H10B O8 2.6900 . no
H10B C21 3.0500 1_455 no
H10B H20 2.5700 1_455 no
H10B C15 3.1000 2_657 no
H10B C13 3.0000 . no
H10B C20 3.0200 1_455 no
H11 C14 2.8700 2_657 no
H11 H14 2.4300 2_657 no
H13 C16 2.8900 2_657 no
H13 C15 2.8800 2_657 no
H14 H5A 2.5300 2_657 no
H14 H11 2.4300 2_647 no
H14 C5 2.9800 2_657 no
H16 C22 2.9600 2_747 no
H19 C11 3.0600 2_747 no
H19 C12 2.9400 2_747 no
H19 C16 3.0800 . no
H19 C18 3.0400 2_747 no
H19 C17 2.9200 2_747 no
H20 C14 2.9800 2_747 no
H20 H10B 2.5700 1_655 no
H21 O8 2.5400 1_655 no
H22 H7C 2.5900 1_565 no
H22 Cl1 2.7200 . no
H22 C10 3.0800 . no

loop_
_geom_hbond_atom_site_label_D
_geom_hbond_atom_site_label_H
_geom_hbond_atom_site_label_A
_geom_hbond_site_symmetry_A
_geom_hbond_distance_DH
_geom_hbond_distance_HA
_geom_hbond_distance_DA
_geom_hbond_angle_DHA
_geom_hbond_publ_flag
N1 H1A Cl1 2_746 1.0600 2.0800 3.117(2) 165.00 yes
N1 H1B Cl1 1_545 0.8800 2.2600 3.135(2) 171.00 yes
C2 H2B O8 2_646 0.9600 2.4100 3.316(2) 157.00 yes
C3 H3B O8 . 0.9600 2.3800 2.778(3) 104.00 ?
C5 H5A O9 . 0.9600 2.2300 2.665(2) 106.00 ?
C21 H21 O8 1_655 0.9800 2.5400 3.469(2) 158.00 yes
C22 H22 Cl1 . 0.9600 2.7200 3.622(2) 157.00 yes

loop_
_geom_torsion_atom_site_label_1
_geom_torsion_atom_site_label_2
_geom_torsion_atom_site_label_3
_geom_torsion_atom_site_label_4
_geom_torsion
_geom_torsion_publ_flag
C10 O9 C8 O8 -17.4(2) no
C10 O9 C8 N4 164.52(14) no
C8 O9 C10 C11 -167.41(13) no
C6 N1 C2 C3 -57.2(2) no
C2 N1 C6 C5 55.8(2) no
C2 N1 C6 C7 178.70(16) no
C5 N4 C3 C2 -57.0(2) no
C8 N4 C3 C2 96.2(2) no
C3 N4 C5 C6 56.7(2) no
C8 N4 C5 C6 -95.1(2) no
C3 N4 C8 O8 12.5(3) no
C3 N4 C8 O9 -169.49(15) no
C5 N4 C8 O8 163.05(18) no
C5 N4 C8 O9 -19.0(2) no
N1 C2 C3 N4 55.6(2) no
N4 C5 C6 N1 -54.2(2) no
N4 C5 C6 C7 -175.72(18) no
O9 C10 C11 C12 -74.83(17) no
O9 C10 C11 C23 44.87(17) no
C10 C11 C12 C13 -56.5(2) no
C10 C11 C12 C17 128.77(15) no
C23 C11 C12 C13 177.33(17) no
C23 C11 C12 C17 2.55(16) no
C10 C11 C23 C18 -130.26(14) no
C10 C11 C23 C22 49.2(2) no
C12 C11 C23 C18 -2.18(16) no
C12 C11 C23 C22 177.26(17) no
C11 C12 C13 C14 -173.75(18) no
C17 C12 C13 C14 0.6(3) no
C11 C12 C17 C16 175.50(16) no
C11 C12 C17 C18 -2.04(17) no
C13 C12 C17 C16 0.2(3) no
C13 C12 C17 C18 -177.31(16) no
C12 C13 C14 C15 -0.7(3) no
C13 C14 C15 C16 0.1(3) no
C14 C15 C16 C17 0.7(3) no
C15 C16 C17 C12 -0.8(3) no
C15 C16 C17 C18 176.07(18) no
C12 C17 C18 C19 179.93(18) no
C12 C17 C18 C23 0.59(18) no
C16 C17 C18 C19 2.7(3) no
C16 C17 C18 C23 -176.61(18) no
C17 C18 C19 C20 178.81(18) no
C23 C18 C19 C20 -1.9(3) no
C17 C18 C23 C11 1.10(18) no
C17 C18 C23 C22 -178.39(16) no
C19 C18 C23 C11 -178.32(16) no
C19 C18 C23 C22 2.2(3) no
C18 C19 C20 C21 0.2(3) no
C19 C20 C21 C22 1.3(3) no
C20 C21 C22 C23 -1.0(3) no
C21 C22 C23 C11 179.91(18) no
C21 C22 C23 C18 -0.7(3) no

loop_
_cod_related_entry_id
_cod_related_entry_database
_cod_related_entry_code
1 ChemSpider 30657254
